data_4077938
loop_
_publ_author_name
'Harhausen, Marcel'
'Fr\"ohlich, Roland'
'Kehr, Gerald'
'Erker, Gerhard'

_publ_section_title
;
 Reactions of Modified Intermolecular Frustrated P/B Lewis Pairs with
 Dihydrogen, Ethene, and Carbon Dioxide
;
_journal_issue 7
_journal_name_full Organometallics
_journal_page_first 2801
_journal_paper_doi 10.1021/om201076f
_journal_volume 31
_journal_year 2012
_chemical_formula_sum 'C36 H36 B F10 P'
_chemical_formula_weight 700.43
_chemical_name_systematic
; 
 ? 
;
_space_group_IT_number 14
_symmetry_cell_setting monoclinic
_symmetry_space_group_name_Hall '-P 2ybc'
_symmetry_space_group_name_H-M 'P 1 21/c 1'
_atom_sites_solution_hydrogens geom
_atom_sites_solution_primary direct
_atom_sites_solution_secondary difmap
_audit_creation_method SHELXL-97
_cell_angle_alpha 90.00
_cell_angle_beta 90.937(1)
_cell_angle_gamma 90.00
_cell_formula_units_Z 4
_cell_length_a 10.2366(2)
_cell_length_b 23.1031(5)
_cell_length_c 14.2896(3)
_cell_measurement_reflns_used 5819
_cell_measurement_temperature 223(2)
_cell_measurement_theta_max 68.25
_cell_measurement_theta_min 0.88
_cell_volume 3379.00(12)
_computing_cell_refinement 'Collect (Nonius B.V., 1998)'
_computing_data_collection 'Collect (Nonius B.V., 1998)'
_computing_data_reduction 'Denzo-SMN (Otwinowski & Minor, 1997)'
_computing_molecular_graphics 'XP (BrukerAXS, 2000)'
_computing_publication_material 'SHELXL-97 (Sheldrick, 1997)'
_computing_structure_refinement 'SHELXL-97 (Sheldrick, 1997)'
_computing_structure_solution 'SHELXS-97 (Sheldrick, 1990)'
_diffrn_ambient_temperature 223(2)
_diffrn_measured_fraction_theta_full 0.972
_diffrn_measured_fraction_theta_max 0.972
_diffrn_measurement_device_type 'Nonius KappaCCD APEXII'
_diffrn_measurement_method '\w and \f scans'
_diffrn_radiation_monochromator graphite
_diffrn_radiation_source 'fine-focus sealed tube'
_diffrn_radiation_type CuK\a
_diffrn_radiation_wavelength 1.54178
_diffrn_reflns_av_R_equivalents 0.082
_diffrn_reflns_av_sigmaI/netI 0.0394
_diffrn_reflns_limit_h_max 11
_diffrn_reflns_limit_h_min -11
_diffrn_reflns_limit_k_max 27
_diffrn_reflns_limit_k_min -25
_diffrn_reflns_limit_l_max 17
_diffrn_reflns_limit_l_min -17
_diffrn_reflns_number 27971
_diffrn_reflns_theta_full 67.48
_diffrn_reflns_theta_max 67.48
_diffrn_reflns_theta_min 4.73
_exptl_absorpt_coefficient_mu 1.440
_exptl_absorpt_correction_T_max 0.9315
_exptl_absorpt_correction_T_min 0.7617
_exptl_absorpt_correction_type multi-scan
_exptl_absorpt_process_details 'Denzo (Otwinowski, Borek, Majewski & Minor, 2003)'
_exptl_crystal_colour colourless
_exptl_crystal_density_diffrn 1.377
_exptl_crystal_density_method 'not measured'
_exptl_crystal_description plate
_exptl_crystal_F_000 1448
_exptl_crystal_size_max 0.20
_exptl_crystal_size_mid 0.10
_exptl_crystal_size_min 0.05
_refine_diff_density_max 0.271
_refine_diff_density_min -0.272
_refine_diff_density_rms 0.050
_refine_ls_extinction_method none
_refine_ls_goodness_of_fit_ref 1.034
_refine_ls_hydrogen_treatment constr
_refine_ls_matrix_type full
_refine_ls_number_parameters 441
_refine_ls_number_reflns 5915
_refine_ls_number_restraints 0
_refine_ls_restrained_S_all 1.034
_refine_ls_R_factor_all 0.0787
_refine_ls_R_factor_gt 0.0544
_refine_ls_shift/su_max 0.001
_refine_ls_shift/su_mean 0.000
_refine_ls_structure_factor_coef Fsqd
_refine_ls_weighting_details 'calc w=1/[\s^2^(Fo^2^)+(0.0576P)^2^+2.6784P] where P=(Fo^2^+2Fc^2^)/3'
_refine_ls_weighting_scheme calc
_refine_ls_wR_factor_gt 0.1265
_refine_ls_wR_factor_ref 0.1434
_reflns_number_gt 4344
_reflns_number_total 5915
_reflns_threshold_expression >2sigma(I)
_cod_data_source_file om201076f_si_002.cif
_cod_data_source_block erk5630
_cod_original_sg_symbol_H-M P21/c
_cod_database_code 4077938

loop_
_symmetry_equiv_pos_as_xyz
'x, y, z'
'-x, y+1/2, -z+1/2'
'-x, -y, -z'
'x, -y-1/2, z-1/2'

loop_
_atom_site_label
_atom_site_type_symbol
_atom_site_fract_x
_atom_site_fract_y
_atom_site_fract_z
_atom_site_U_iso_or_equiv
_atom_site_adp_type
_atom_site_occupancy
_atom_site_symmetry_multiplicity
_atom_site_calc_flag
_atom_site_refinement_flags
P1 P 0.14118(6) 0.63489(3) 0.20224(5) 0.03656(18) Uani 1 1 d .
B1 B 0.4705(3) 0.71441(14) 0.0865(2) 0.0400(7) Uani 1 1 d .
C1 C 0.3132(2) 0.65122(12) 0.1865(2) 0.0425(7) Uani 1 1 d .
H1A H 0.3586 0.6507 0.2474 0.051 Uiso 1 1 calc R
H1B H 0.3525 0.6215 0.1469 0.051 Uiso 1 1 calc R
C2 C 0.3301(3) 0.71076(12) 0.14097(19) 0.0399(6) Uani 1 1 d .
H2A H 0.3270 0.7409 0.1891 0.048 Uiso 1 1 calc R
H2B H 0.2582 0.7177 0.0962 0.048 Uiso 1 1 calc R
C3 C 0.0869(3) 0.68760(13) 0.28799(19) 0.0451(7) Uani 1 1 d .
H3A H 0.1207 0.7259 0.2718 0.054 Uiso 1 1 calc R
H3B H -0.0087 0.6896 0.2864 0.054 Uiso 1 1 calc R
C4 C 0.1336(4) 0.67154(14) 0.3859(2) 0.0651(10) Uani 1 1 d .
H4A H 0.0925 0.6357 0.4048 0.098 Uiso 1 1 calc R
H4B H 0.1105 0.7021 0.4292 0.098 Uiso 1 1 calc R
H4C H 0.2277 0.6666 0.3864 0.098 Uiso 1 1 calc R
C5 C 0.5909(3) 0.70169(14) 0.1606(2) 0.0472(7) Uani 1 1 d .
H5A H 0.5771 0.6638 0.1895 0.057 Uiso 1 1 calc R
H5B H 0.6727 0.6998 0.1260 0.057 Uiso 1 1 calc R
C6 C 0.6051(4) 0.74689(18) 0.2375(3) 0.0747(11) Uani 1 1 d .
H6A H 0.6166 0.7848 0.2096 0.112 Uiso 1 1 calc R
H6B H 0.6806 0.7377 0.2767 0.112 Uiso 1 1 calc R
H6C H 0.5272 0.7470 0.2753 0.112 Uiso 1 1 calc R
C11 C 0.0971(3) 0.56650(12) 0.25673(19) 0.0415(6) Uani 1 1 d .
C12 C 0.1883(3) 0.53071(13) 0.3047(2) 0.0462(7) Uani 1 1 d .
C13 C 0.1411(3) 0.48485(13) 0.3574(2) 0.0544(8) Uani 1 1 d .
H13 H 0.2015 0.4613 0.3899 0.065 Uiso 1 1 calc R
C14 C 0.0097(4) 0.47219(14) 0.3643(2) 0.0570(8) Uani 1 1 d .
C15 C -0.0774(3) 0.50636(13) 0.3148(2) 0.0522(8) Uani 1 1 d .
H15 H -0.1669 0.4977 0.3176 0.063 Uiso 1 1 calc R
C16 C -0.0384(3) 0.55318(13) 0.2608(2) 0.0443(7) Uani 1 1 d .
C17 C 0.3347(3) 0.53824(15) 0.3034(2) 0.0600(9) Uani 1 1 d .
H17A H 0.3584 0.5739 0.3353 0.090 Uiso 1 1 calc R
H17B H 0.3635 0.5399 0.2392 0.090 Uiso 1 1 calc R
H17C H 0.3763 0.5058 0.3350 0.090 Uiso 1 1 calc R
C18 C -0.0360(5) 0.42302(17) 0.4251(3) 0.0827(12) Uani 1 1 d .
H18A H -0.0760 0.4386 0.4809 0.124 Uiso 1 1 calc R
H18B H 0.0380 0.3990 0.4430 0.124 Uiso 1 1 calc R
H18C H -0.0995 0.3999 0.3906 0.124 Uiso 1 1 calc R
C19 C -0.1448(3) 0.58616(15) 0.2101(2) 0.0569(8) Uani 1 1 d .
H19A H -0.1423 0.5773 0.1438 0.085 Uiso 1 1 calc R
H19B H -0.1317 0.6274 0.2194 0.085 Uiso 1 1 calc R
H19C H -0.2291 0.5750 0.2345 0.085 Uiso 1 1 calc R
C21 C 0.0702(2) 0.63935(11) 0.08539(18) 0.0365(6) Uani 1 1 d .
C22 C 0.0935(3) 0.59233(12) 0.0239(2) 0.0419(6) Uani 1 1 d .
C23 C 0.0403(3) 0.59411(14) -0.0656(2) 0.0497(7) Uani 1 1 d .
H23 H 0.0543 0.5624 -0.1055 0.060 Uiso 1 1 calc R
C24 C -0.0321(3) 0.64007(15) -0.0991(2) 0.0525(8) Uani 1 1 d .
C25 C -0.0486(3) 0.68643(14) -0.0402(2) 0.0485(7) Uani 1 1 d .
H25 H -0.0945 0.7189 -0.0630 0.058 Uiso 1 1 calc R
C26 C -0.0009(2) 0.68782(12) 0.05129(19) 0.0395(6) Uani 1 1 d .
C27 C 0.1763(3) 0.53999(13) 0.0491(2) 0.0564(8) Uani 1 1 d .
H27A H 0.1323 0.5172 0.0962 0.085 Uiso 1 1 calc R
H27B H 0.2604 0.5527 0.0735 0.085 Uiso 1 1 calc R
H27C H 0.1890 0.5165 -0.0063 0.085 Uiso 1 1 calc R
C28 C -0.0901(4) 0.6408(2) -0.1973(3) 0.0855(13) Uani 1 1 d .
H28A H -0.0205 0.6444 -0.2423 0.128 Uiso 1 1 calc R
H28B H -0.1492 0.6735 -0.2039 0.128 Uiso 1 1 calc R
H28C H -0.1377 0.6052 -0.2087 0.128 Uiso 1 1 calc R
C29 C -0.0293(3) 0.74198(13) 0.1065(2) 0.0489(7) Uani 1 1 d .
H29A H -0.0714 0.7703 0.0659 0.073 Uiso 1 1 calc R
H29B H 0.0519 0.7579 0.1313 0.073 Uiso 1 1 calc R
H29C H -0.0865 0.7326 0.1578 0.073 Uiso 1 1 calc R
C31 C 0.4593(2) 0.66772(12) -0.00176(19) 0.0409(6) Uani 1 1 d .
C32 C 0.5275(3) 0.61679(16) -0.0133(3) 0.0635(9) Uani 1 1 d .
F32 F 0.6204(2) 0.60060(11) 0.04992(19) 0.1055(9) Uani 1 1 d .
C33 C 0.5086(4) 0.57880(19) -0.0868(3) 0.0882(14) Uani 1 1 d .
F33 F 0.5794(3) 0.52987(14) -0.0922(3) 0.1619(17) Uani 1 1 d .
C34 C 0.4173(4) 0.59002(18) -0.1546(3) 0.0754(11) Uani 1 1 d .
F34 F 0.3966(3) 0.55290(13) -0.22632(19) 0.1190(10) Uani 1 1 d .
C35 C 0.3457(3) 0.63961(15) -0.1481(2) 0.0534(8) Uani 1 1 d .
F35 F 0.2533(2) 0.65179(10) -0.21329(13) 0.0754(6) Uani 1 1 d .
C36 C 0.3685(3) 0.67616(12) -0.0739(2) 0.0424(6) Uani 1 1 d .
F36 F 0.29369(17) 0.72453(8) -0.07368(13) 0.0616(5) Uani 1 1 d .
C41 C 0.4977(3) 0.77933(12) 0.04130(18) 0.0400(6) Uani 1 1 d .
C42 C 0.6107(3) 0.78895(14) -0.0088(2) 0.0488(7) Uani 1 1 d .
F42 F 0.68874(16) 0.74330(9) -0.02877(14) 0.0664(5) Uani 1 1 d .
C43 C 0.6533(3) 0.84158(18) -0.0402(2) 0.0649(10) Uani 1 1 d .
F43 F 0.7674(2) 0.84628(12) -0.08681(17) 0.0964(8) Uani 1 1 d .
C44 C 0.5788(4) 0.88972(16) -0.0251(3) 0.0690(10) Uani 1 1 d .
F44 F 0.6181(3) 0.94207(10) -0.05499(19) 0.1052(9) Uani 1 1 d .
C45 C 0.4646(4) 0.88380(15) 0.0220(2) 0.0632(9) Uani 1 1 d .
F45 F 0.3884(3) 0.93043(9) 0.03705(17) 0.0932(7) Uani 1 1 d .
C46 C 0.4266(3) 0.82996(13) 0.0526(2) 0.0475(7) Uani 1 1 d .
F46 F 0.30964(19) 0.82854(8) 0.09582(13) 0.0674(5) Uani 1 1 d .

loop_
_atom_site_aniso_label
_atom_site_aniso_U_11
_atom_site_aniso_U_22
_atom_site_aniso_U_33
_atom_site_aniso_U_23
_atom_site_aniso_U_13
_atom_site_aniso_U_12
P1 0.0371(4) 0.0377(4) 0.0350(4) 0.0028(3) 0.0026(3) -0.0032(3)
B1 0.0388(16) 0.0415(18) 0.0395(17) 0.0060(14) 0.0020(13) 0.0017(13)
C1 0.0364(14) 0.0479(17) 0.0433(16) 0.0078(13) 0.0014(12) -0.0029(12)
C2 0.0394(14) 0.0394(15) 0.0410(15) 0.0025(12) 0.0048(12) 0.0001(12)
C3 0.0494(16) 0.0450(17) 0.0410(16) -0.0031(13) 0.0078(13) -0.0080(13)
C4 0.109(3) 0.0465(19) 0.0404(17) -0.0016(14) 0.0022(18) -0.0171(18)
C5 0.0401(15) 0.0570(19) 0.0444(16) 0.0060(14) -0.0016(12) -0.0048(13)
C6 0.078(2) 0.088(3) 0.057(2) -0.004(2) -0.0234(19) -0.004(2)
C11 0.0471(15) 0.0400(16) 0.0375(15) -0.0001(12) 0.0040(12) -0.0036(12)
C12 0.0566(17) 0.0431(17) 0.0389(15) 0.0008(13) 0.0003(13) -0.0005(13)
C13 0.077(2) 0.0430(18) 0.0435(17) 0.0078(14) -0.0001(15) 0.0028(15)
C14 0.081(2) 0.0432(18) 0.0468(18) 0.0001(14) 0.0156(16) -0.0111(16)
C15 0.0595(18) 0.0469(18) 0.0505(18) -0.0048(15) 0.0116(15) -0.0146(15)
C16 0.0486(16) 0.0442(17) 0.0401(15) -0.0003(13) 0.0067(13) -0.0076(13)
C17 0.0581(19) 0.058(2) 0.064(2) 0.0182(17) -0.0088(16) 0.0072(16)
C18 0.118(3) 0.055(2) 0.076(3) 0.015(2) 0.028(2) -0.016(2)
C19 0.0395(15) 0.068(2) 0.063(2) 0.0065(17) 0.0046(14) -0.0088(15)
C21 0.0359(13) 0.0370(15) 0.0368(14) 0.0002(12) 0.0025(11) -0.0021(11)
C22 0.0416(14) 0.0406(16) 0.0437(16) 0.0006(13) 0.0043(12) 0.0006(12)
C23 0.0582(18) 0.0508(18) 0.0402(16) -0.0098(14) -0.0007(14) 0.0019(14)
C24 0.0525(17) 0.063(2) 0.0419(16) -0.0051(15) -0.0071(14) 0.0071(15)
C25 0.0422(15) 0.0561(19) 0.0470(17) 0.0029(15) -0.0030(13) 0.0084(13)
C26 0.0344(13) 0.0433(16) 0.0410(15) 0.0003(12) 0.0029(12) 0.0029(11)
C27 0.068(2) 0.0430(18) 0.0578(19) -0.0034(15) 0.0003(16) 0.0111(15)
C28 0.103(3) 0.100(3) 0.053(2) -0.012(2) -0.028(2) 0.021(2)
C29 0.0485(16) 0.0481(18) 0.0500(17) -0.0014(14) -0.0007(14) 0.0112(13)
C31 0.0340(13) 0.0447(17) 0.0440(16) 0.0029(13) 0.0042(12) 0.0034(12)
C32 0.0562(19) 0.063(2) 0.070(2) -0.0114(18) -0.0155(17) 0.0258(16)
F32 0.1042(17) 0.0955(18) 0.115(2) -0.0333(15) -0.0562(15) 0.0640(14)
C33 0.090(3) 0.079(3) 0.095(3) -0.037(2) -0.023(2) 0.047(2)
F33 0.178(3) 0.128(3) 0.178(3) -0.089(2) -0.074(3) 0.108(2)
C34 0.083(3) 0.077(3) 0.066(2) -0.033(2) -0.005(2) 0.015(2)
F34 0.140(2) 0.117(2) 0.0985(19) -0.0671(17) -0.0259(17) 0.0316(18)
C35 0.0538(17) 0.066(2) 0.0402(16) 0.0030(15) -0.0012(14) 0.0005(16)
F35 0.0850(13) 0.0957(16) 0.0450(11) -0.0010(10) -0.0170(10) 0.0015(12)
C36 0.0431(15) 0.0430(16) 0.0411(15) 0.0033(13) 0.0034(12) 0.0076(12)
F36 0.0678(11) 0.0578(11) 0.0585(11) -0.0001(9) -0.0178(9) 0.0216(9)
C41 0.0404(14) 0.0447(16) 0.0348(14) 0.0016(12) -0.0023(11) -0.0060(12)
C42 0.0402(15) 0.060(2) 0.0466(17) 0.0085(15) 0.0003(13) -0.0076(14)
F42 0.0418(9) 0.0869(14) 0.0711(12) 0.0190(11) 0.0157(9) 0.0099(9)
C43 0.0510(18) 0.084(3) 0.059(2) 0.0193(19) -0.0041(16) -0.0261(19)
F43 0.0629(12) 0.127(2) 0.0993(17) 0.0398(15) 0.0128(12) -0.0361(13)
C44 0.085(3) 0.057(2) 0.065(2) 0.0161(18) -0.013(2) -0.031(2)
F44 0.133(2) 0.0663(15) 0.116(2) 0.0312(14) -0.0105(16) -0.0490(14)
C45 0.088(3) 0.0447(19) 0.057(2) 0.0013(16) -0.0056(19) -0.0018(18)
F45 0.145(2) 0.0434(12) 0.0915(16) 0.0020(11) 0.0101(15) 0.0144(13)
C46 0.0563(17) 0.0451(18) 0.0412(16) -0.0005(13) 0.0039(14) 0.0003(14)
F46 0.0785(13) 0.0551(12) 0.0693(12) 0.0076(9) 0.0259(10) 0.0194(9)

loop_
_atom_type_symbol
_atom_type_description
_atom_type_scat_dispersion_real
_atom_type_scat_dispersion_imag
_atom_type_scat_source
C C 0.0181 0.0091 'International Tables Vol C Tables 4.2.6.8 and 6.1.1.4'
H H 0.0000 0.0000 'International Tables Vol C Tables 4.2.6.8 and 6.1.1.4'
B B 0.0090 0.0039 'International Tables Vol C Tables 4.2.6.8 and 6.1.1.4'
F F 0.0727 0.0534 'International Tables Vol C Tables 4.2.6.8 and 6.1.1.4'
P P 0.2955 0.4335 'International Tables Vol C Tables 4.2.6.8 and 6.1.1.4'

loop_
_geom_angle_atom_site_label_1
_geom_angle_atom_site_label_2
_geom_angle_atom_site_label_3
_geom_angle
C21 P1 C1 104.38(12)
C21 P1 C3 117.38(13)
C1 P1 C3 104.56(14)
C21 P1 C11 110.16(12)
C1 P1 C11 118.68(13)
C3 P1 C11 102.24(13)
C5 B1 C2 109.7(2)
C5 B1 C41 106.5(2)
C2 B1 C41 112.5(2)
C5 B1 C31 114.6(2)
C2 B1 C31 106.0(2)
C41 B1 C31 107.6(2)
C2 C1 P1 110.79(19)
C2 C1 H1A 109.5
P1 C1 H1A 109.5
C2 C1 H1B 109.5
P1 C1 H1B 109.5
H1A C1 H1B 108.1
C1 C2 B1 110.6(2)
C1 C2 H2A 109.5
B1 C2 H2A 109.5
C1 C2 H2B 109.5
B1 C2 H2B 109.5
H2A C2 H2B 108.1
C4 C3 P1 111.2(2)
C4 C3 H3A 109.4
P1 C3 H3A 109.4
C4 C3 H3B 109.4
P1 C3 H3B 109.4
H3A C3 H3B 108.0
C3 C4 H4A 109.5
C3 C4 H4B 109.5
H4A C4 H4B 109.5
C3 C4 H4C 109.5
H4A C4 H4C 109.5
H4B C4 H4C 109.5
C6 C5 B1 114.0(3)
C6 C5 H5A 108.8
B1 C5 H5A 108.8
C6 C5 H5B 108.8
B1 C5 H5B 108.8
H5A C5 H5B 107.7
C5 C6 H6A 109.5
C5 C6 H6B 109.5
H6A C6 H6B 109.5
C5 C6 H6C 109.5
H6A C6 H6C 109.5
H6B C6 H6C 109.5
C12 C11 C16 119.3(3)
C12 C11 P1 123.2(2)
C16 C11 P1 117.0(2)
C13 C12 C11 118.3(3)
C13 C12 C17 116.7(3)
C11 C12 C17 125.0(3)
C14 C13 C12 123.2(3)
C14 C13 H13 118.4
C12 C13 H13 118.4
C15 C14 C13 117.7(3)
C15 C14 C18 121.5(3)
C13 C14 C18 120.8(3)
C14 C15 C16 122.8(3)
C14 C15 H15 118.6
C16 C15 H15 118.6
C15 C16 C11 118.7(3)
C15 C16 C19 116.7(3)
C11 C16 C19 124.7(3)
C12 C17 H17A 109.5
C12 C17 H17B 109.5
H17A C17 H17B 109.5
C12 C17 H17C 109.5
H17A C17 H17C 109.5
H17B C17 H17C 109.5
C14 C18 H18A 109.5
C14 C18 H18B 109.5
H18A C18 H18B 109.5
C14 C18 H18C 109.5
H18A C18 H18C 109.5
H18B C18 H18C 109.5
C16 C19 H19A 109.5
C16 C19 H19B 109.5
H19A C19 H19B 109.5
C16 C19 H19C 109.5
H19A C19 H19C 109.5
H19B C19 H19C 109.5
C26 C21 C22 118.8(2)
C26 C21 P1 123.9(2)
C22 C21 P1 117.3(2)
C23 C22 C21 118.9(3)
C23 C22 C27 117.0(3)
C21 C22 C27 124.1(3)
C24 C23 C22 123.1(3)
C24 C23 H23 118.4
C22 C23 H23 118.4
C25 C24 C23 117.3(3)
C25 C24 C28 120.5(3)
C23 C24 C28 122.1(3)
C24 C25 C26 123.4(3)
C24 C25 H25 118.3
C26 C25 H25 118.3
C25 C26 C21 118.4(3)
C25 C26 C29 116.3(3)
C21 C26 C29 125.2(2)
C22 C27 H27A 109.5
C22 C27 H27B 109.5
H27A C27 H27B 109.5
C22 C27 H27C 109.5
H27A C27 H27C 109.5
H27B C27 H27C 109.5
C24 C28 H28A 109.5
C24 C28 H28B 109.5
H28A C28 H28B 109.5
C24 C28 H28C 109.5
H28A C28 H28C 109.5
H28B C28 H28C 109.5
C26 C29 H29A 109.5
C26 C29 H29B 109.5
H29A C29 H29B 109.5
C26 C29 H29C 109.5
H29A C29 H29C 109.5
H29B C29 H29C 109.5
C32 C31 C36 111.4(3)
C32 C31 B1 128.0(3)
C36 C31 B1 120.6(2)
F32 C32 C31 120.5(3)
F32 C32 C33 114.9(3)
C31 C32 C33 124.6(3)
F33 C33 C34 119.0(4)
F33 C33 C32 120.5(4)
C34 C33 C32 120.5(3)
F34 C34 C33 121.1(4)
F34 C34 C35 120.4(3)
C33 C34 C35 118.4(3)
F35 C35 C34 120.0(3)
F35 C35 C36 121.0(3)
C34 C35 C36 119.0(3)
F36 C36 C35 114.9(3)
F36 C36 C31 119.0(3)
C35 C36 C31 126.1(3)
C42 C41 C46 111.6(3)
C42 C41 B1 119.5(3)
C46 C41 B1 128.7(2)
F42 C42 C43 115.5(3)
F42 C42 C41 118.8(3)
C43 C42 C41 125.7(3)
F43 C43 C44 119.9(3)
F43 C43 C42 120.8(4)
C44 C43 C42 119.3(3)
F44 C44 C45 120.6(4)
F44 C44 C43 120.6(4)
C45 C44 C43 118.7(3)
F45 C45 C44 120.0(3)
F45 C45 C46 120.3(3)
C44 C45 C46 119.7(3)
F46 C46 C45 115.0(3)
F46 C46 C41 120.1(3)
C45 C46 C41 124.9(3)

loop_
_geom_bond_atom_site_label_1
_geom_bond_atom_site_label_2
_geom_bond_distance
P1 C21 1.813(3)
P1 C1 1.818(3)
P1 C3 1.821(3)
P1 C11 1.821(3)
B1 C5 1.638(4)
B1 C2 1.649(4)
B1 C41 1.658(4)
B1 C31 1.662(4)
C1 C2 1.533(4)
C1 H1A 0.9800
C1 H1B 0.9800
C2 H2A 0.9800
C2 H2B 0.9800
C3 C4 1.517(4)
C3 H3A 0.9800
C3 H3B 0.9800
C4 H4A 0.9700
C4 H4B 0.9700
C4 H4C 0.9700
C5 C6 1.522(5)
C5 H5A 0.9800
C5 H5B 0.9800
C6 H6A 0.9700
C6 H6B 0.9700
C6 H6C 0.9700
C11 C12 1.416(4)
C11 C16 1.423(4)
C12 C13 1.391(4)
C12 C17 1.509(4)
C13 C14 1.382(5)
C13 H13 0.9400
C14 C15 1.377(5)
C14 C18 1.510(5)
C15 C16 1.391(4)
C15 H15 0.9400
C16 C19 1.505(4)
C17 H17A 0.9700
C17 H17B 0.9700
C17 H17C 0.9700
C18 H18A 0.9700
C18 H18B 0.9700
C18 H18C 0.9700
C19 H19A 0.9700
C19 H19B 0.9700
C19 H19C 0.9700
C21 C26 1.418(4)
C21 C22 1.420(4)
C22 C23 1.382(4)
C22 C27 1.517(4)
C23 C24 1.377(4)
C23 H23 0.9400
C24 C25 1.375(4)
C24 C28 1.515(4)
C25 C26 1.388(4)
C25 H25 0.9400
C26 C29 1.510(4)
C27 H27A 0.9700
C27 H27B 0.9700
C27 H27C 0.9700
C28 H28A 0.9700
C28 H28B 0.9700
C28 H28C 0.9700
C29 H29A 0.9700
C29 H29B 0.9700
C29 H29C 0.9700
C31 C32 1.379(4)
C31 C36 1.391(4)
C32 F32 1.353(4)
C32 C33 1.381(5)
C33 F33 1.346(4)
C33 C34 1.359(5)
C34 F34 1.351(4)
C34 C35 1.364(5)
C35 F35 1.346(4)
C35 C36 1.372(4)
C36 F36 1.355(3)
C41 C42 1.388(4)
C41 C46 1.389(4)
C42 F42 1.356(4)
C42 C43 1.370(5)
C43 F43 1.358(4)
C43 C44 1.368(5)
C44 F44 1.346(4)
C44 C45 1.366(5)
C45 F45 1.349(4)
C45 C46 1.376(4)
C46 F46 1.356(3)

loop_
_geom_torsion_atom_site_label_1
_geom_torsion_atom_site_label_2
_geom_torsion_atom_site_label_3
_geom_torsion_atom_site_label_4
_geom_torsion
C21 P1 C1 C2 57.7(2)
C3 P1 C1 C2 -66.1(2)
C11 P1 C1 C2 -179.20(18)
P1 C1 C2 B1 -155.8(2)
C5 B1 C2 C1 -58.1(3)
C41 B1 C2 C1 -176.6(2)
C31 B1 C2 C1 66.1(3)
C21 P1 C3 C4 168.9(2)
C1 P1 C3 C4 -76.1(2)
C11 P1 C3 C4 48.3(2)
C2 B1 C5 C6 -64.5(3)
C41 B1 C5 C6 57.6(3)
C31 B1 C5 C6 176.4(3)
C21 P1 C11 C12 133.6(2)
C1 P1 C11 C12 13.4(3)
C3 P1 C11 C12 -100.9(3)
C21 P1 C11 C16 -54.8(2)
C1 P1 C11 C16 -175.0(2)
C3 P1 C11 C16 70.7(2)
C16 C11 C12 C13 -2.5(4)
P1 C11 C12 C13 169.0(2)
C16 C11 C12 C17 177.5(3)
P1 C11 C12 C17 -11.1(4)
C11 C12 C13 C14 0.8(5)
C17 C12 C13 C14 -179.2(3)
C12 C13 C14 C15 1.2(5)
C12 C13 C14 C18 -178.0(3)
C13 C14 C15 C16 -1.5(5)
C18 C14 C15 C16 177.7(3)
C14 C15 C16 C11 -0.2(5)
C14 C15 C16 C19 179.5(3)
C12 C11 C16 C15 2.2(4)
P1 C11 C16 C15 -169.7(2)
C12 C11 C16 C19 -177.5(3)
P1 C11 C16 C19 10.6(4)
C1 P1 C21 C26 -100.6(2)
C3 P1 C21 C26 14.5(3)
C11 P1 C21 C26 130.9(2)
C1 P1 C21 C22 76.3(2)
C3 P1 C21 C22 -168.57(19)
C11 P1 C21 C22 -52.2(2)
C26 C21 C22 C23 -3.3(4)
P1 C21 C22 C23 179.7(2)
C26 C21 C22 C27 175.3(3)
P1 C21 C22 C27 -1.7(4)
C21 C22 C23 C24 1.5(4)
C27 C22 C23 C24 -177.2(3)
C22 C23 C24 C25 1.5(5)
C22 C23 C24 C28 -179.6(3)
C23 C24 C25 C26 -2.8(5)
C28 C24 C25 C26 178.3(3)
C24 C25 C26 C21 1.0(4)
C24 C25 C26 C29 -179.3(3)
C22 C21 C26 C25 2.1(4)
P1 C21 C26 C25 178.9(2)
C22 C21 C26 C29 -177.6(3)
P1 C21 C26 C29 -0.7(4)
C5 B1 C31 C32 8.6(4)
C2 B1 C31 C32 -112.5(3)
C41 B1 C31 C32 126.9(3)
C5 B1 C31 C36 -174.6(2)
C2 B1 C31 C36 64.2(3)
C41 B1 C31 C36 -56.4(3)
C36 C31 C32 F32 -179.8(3)
B1 C31 C32 F32 -2.8(5)
C36 C31 C32 C33 0.0(5)
B1 C31 C32 C33 177.0(4)
F32 C32 C33 F33 0.1(7)
C31 C32 C33 F33 -179.7(4)
F32 C32 C33 C34 179.6(4)
C31 C32 C33 C34 -0.3(7)
F33 C33 C34 F34 0.3(7)
C32 C33 C34 F34 -179.1(4)
F33 C33 C34 C35 179.6(4)
C32 C33 C34 C35 0.2(7)
F34 C34 C35 F35 0.1(6)
C33 C34 C35 F35 -179.2(4)
F34 C34 C35 C36 179.5(3)
C33 C34 C35 C36 0.2(6)
F35 C35 C36 F36 -1.2(4)
C34 C35 C36 F36 179.4(3)
F35 C35 C36 C31 178.8(3)
C34 C35 C36 C31 -0.5(5)
C32 C31 C36 F36 -179.5(3)
B1 C31 C36 F36 3.2(4)
C32 C31 C36 C35 0.4(4)
B1 C31 C36 C35 -176.8(3)
C5 B1 C41 C42 61.2(3)
C2 B1 C41 C42 -178.4(2)
C31 B1 C41 C42 -62.1(3)
C5 B1 C41 C46 -112.7(3)
C2 B1 C41 C46 7.6(4)
C31 B1 C41 C46 124.0(3)
C46 C41 C42 F42 -177.6(2)
B1 C41 C42 F42 7.4(4)
C46 C41 C42 C43 3.2(4)
B1 C41 C42 C43 -171.7(3)
F42 C42 C43 F43 -0.9(4)
C41 C42 C43 F43 178.3(3)
F42 C42 C43 C44 178.4(3)
C41 C42 C43 C44 -2.4(5)
F43 C43 C44 F44 -0.8(5)
C42 C43 C44 F44 179.9(3)
F43 C43 C44 C45 -179.9(3)
C42 C43 C44 C45 0.8(5)
F44 C44 C45 F45 1.7(5)
C43 C44 C45 F45 -179.3(3)
F44 C44 C45 C46 -179.5(3)
C43 C44 C45 C46 -0.5(5)
F45 C45 C46 F46 0.9(5)
C44 C45 C46 F46 -177.9(3)
F45 C45 C46 C41 -179.6(3)
C44 C45 C46 C41 1.6(5)
C42 C41 C46 F46 176.7(3)
B1 C41 C46 F46 -9.0(4)
C42 C41 C46 C45 -2.8(4)
B1 C41 C46 C45 171.5(3)
